data_1559305
loop_
_publ_author_name
'Chan, Hau Sun Sam'
'Thompson, Amber L.'
'Christensen, Kirsten E.'
'Burton, Jonathan W.'

_publ_section_title
;
 Forwards and backwards -- synthesis of Laurencia natural products using a
 biomimetic and retrobiomimetic strategy incorporating structural
 reassignment of laurefurenynes C--F
;
_journal_name_full 'Chemical Science'
_journal_paper_doi 10.1039/D0SC04120C
_journal_year 2020
_chemical_absolute_configuration ad
_chemical_formula_moiety 'C13 H21 Br O3'
_chemical_formula_sum 'C13 H21 Br O3'
_chemical_formula_weight 305.21
_chemical_melting_point ?
_space_group_IT_number 19
_space_group_name_Hall 'P 2ac 2ab'
_space_group_name_H-M_alt 'P 21 21 21'
_symmetry_cell_setting orthorhombic
_symmetry_space_group_name_Hall 'P 2ac 2ab'
_symmetry_space_group_name_H-M 'P 21 21 21'
_atom_sites_solution_hydrogens difmap
_atom_sites_solution_primary other
_audit_creation_date 2019-11-20
_audit_creation_method 'CRYSTALS_ver_14.61_build_7356 '
_audit_update_record
;
2020-05-21 deposited with the CCDC.	2020-09-25 downloaded from the CCDC.
;
_cell_angle_alpha 90
_cell_angle_beta 90
_cell_angle_gamma 90
_cell_formula_units_Z 4
_cell_length_a 6.6615(2)
_cell_length_b 9.1823(2)
_cell_length_c 22.2795(6)
_cell_measurement_reflns_used 14742
_cell_measurement_temperature 150
_cell_measurement_theta_max 76.89
_cell_measurement_theta_min 3.97
_cell_volume 1362.79(6)
_computing_cell_refinement
; 
 CrysAlisPro (Rigaku Oxford Diffraction, 2017) 
;
_computing_data_collection 'SuperNova, (Oxford Diffraction, 2010)'
_computing_data_reduction
; 
 CrysAlisPro (Rigaku Oxford Diffraction, 2017) 
;
_computing_molecular_graphics 'CAMERON (Watkin et al., 1996)'
_computing_publication_material 'CRYSTALS (Betteridge et al., 2003)'
_computing_structure_refinement 'CRYSTALS (Betteridge et al., 2003)'
_computing_structure_solution 'Superflip (Palatinus & Chapuis, 2007)'
_diffrn_ambient_temperature 150
_diffrn_measured_fraction_theta_full 0.998
_diffrn_measured_fraction_theta_max 0.998
_diffrn_measurement_device Area
_diffrn_measurement_device_type 'Oxford Diffraction SuperNova'
_diffrn_measurement_method \w
_diffrn_radiation_monochromator 'focussing mirrors'
_diffrn_radiation_type 'Cu K\a'
_diffrn_radiation_wavelength 1.54184
_diffrn_reflns_av_R_equivalents 0.054
_diffrn_reflns_av_sigmaI/netI 0.0315
_diffrn_reflns_av_unetI/netI 0.031
_diffrn_reflns_limit_h_max 8
_diffrn_reflns_limit_h_min -8
_diffrn_reflns_limit_k_max 11
_diffrn_reflns_limit_k_min -11
_diffrn_reflns_limit_l_max 28
_diffrn_reflns_limit_l_min -27
_diffrn_reflns_number 23624
_diffrn_reflns_theta_full 77.356
_diffrn_reflns_theta_max 77.356
_diffrn_reflns_theta_min 3.968
_diffrn_standards_number 0
_exptl_absorpt_coefficient_mu 4.078
_exptl_absorpt_correction_T_max 0.69
_exptl_absorpt_correction_T_min 0.47
_exptl_absorpt_correction_type multi-scan
_exptl_absorpt_process_details
; 
 CrysAlisPro (Rigaku Oxford Diffraction, 2017) 
;
_exptl_crystal_colour clear_pale_colourless
_exptl_crystal_density_diffrn 1.487
_exptl_crystal_density_meas ?
_exptl_crystal_density_method 'not measured'
_exptl_crystal_description block
_exptl_crystal_F_000 632
_exptl_crystal_size_max 0.20
_exptl_crystal_size_mid 0.16
_exptl_crystal_size_min 0.09
_refine_diff_density_max 0.71
_refine_diff_density_min -0.46
_refine_ls_abs_structure_details
; 
 Parsons, Flack & Wagner (2013), 
 1181 Friedel Pairs 
;
_refine_ls_abs_structure_Flack -0.034(5)
_refine_ls_extinction_method None
_refine_ls_goodness_of_fit_ref 1.0686
_refine_ls_hydrogen_treatment constr
_refine_ls_matrix_type full
_refine_ls_number_parameters 155
_refine_ls_number_reflns 2886
_refine_ls_number_restraints 0
_refine_ls_R_factor_all 0.0331
_refine_ls_R_factor_gt 0.0326
_refine_ls_shift/su_max 0.0009912
_refine_ls_shift/su_mean 0.0000251
_refine_ls_structure_factor_coef Fsqd
_refine_ls_weighting_details
;
 Method= Modified Sheldrick 
 w=1/[\s^2^(F^2^) + ( 0.04P)^2^ + 3.03P] 
 ,where P=(max(Fo^2^,0) + 2Fc^2^)/3 
;
_refine_ls_weighting_scheme calc
_refine_ls_wR_factor_all 0.0923
_refine_ls_wR_factor_gt 0.0921
_refine_ls_wR_factor_ref 0.0923
_reflns_limit_h_max 8
_reflns_limit_h_min -8
_reflns_limit_k_max 11
_reflns_limit_k_min 0
_reflns_limit_l_max 28
_reflns_limit_l_min 0
_reflns_number_gt 2824
_reflns_number_total 2891
_reflns_threshold_expression I>2.0\s(I)
_oxford_diffrn_Wilson_B_factor 2.66
_oxford_diffrn_Wilson_scale 0.02
_oxford_refine_ls_r_factor_ref 0.0331
_oxford_refine_ls_scale 6.76(16)
_oxford_reflns_number_all 2886
_oxford_structure_analysis_title 7242
_cod_data_source_file d0sc04120c2.cif
_cod_data_source_block 12
_cod_depositor_comments
;
The following automatic conversions were performed:

data item '_chemical_melting_point' value 'not measured' was changed
to '?' -- the value is undefined or not given.

data item '_exptl_crystal_density_meas' value 'not measured' was
changed to '?' -- the value is perceived as not measured.

Automatic conversion script
Id: cif_fix_values 7556 2019-12-06 15:28:31Z antanas 
;
_cod_original_sg_symbol_H-M 'P 21 21 21 '
_cod_database_code 1559305
_oxford_refine_reflns_threshold_expression_ref I>-10.0\s(I)
_oxford_hooft_y -0.047(9)
_oxford_bijvoet_difference -0.034(5)
_oxford_refined_flack_x -0.02(3)

loop_
_symmetry_equiv_pos_as_xyz
x,y,z
-x+1/2,-y,z+1/2
x+1/2,-y+1/2,-z
-x,y+1/2,-z+1/2

loop_
_atom_site_label
_atom_site_type_symbol
_atom_site_fract_x
_atom_site_fract_y
_atom_site_fract_z
_atom_site_U_iso_or_equiv
_atom_site_occupancy
_atom_site_adp_type
_atom_site_refinement_flags_posn
_atom_site_refinement_flags_adp
_atom_site_refinement_flags_occupancy
_atom_site_disorder_assembly
_atom_site_disorder_group
_atom_site_attached_hydrogens
Br1 Br -0.02238(6) 0.61659(4) 0.601996(18) 0.0356 1.0000 Uani . . . . . .
C3 C 0.6350(8) -0.0974(6) 0.5784(2) 0.0497 1.0000 Uani . . . . . .
C4 C 0.4408(7) -0.1046(5) 0.5808(2) 0.0440 1.0000 Uani . . . . . .
C5 C 0.3050(6) -0.0558(5) 0.6315(2) 0.0364 1.0000 Uani . . . . . .
C6 C 0.3964(6) 0.0528(4) 0.67467(18) 0.0301 1.0000 Uani . . . . . .
C7 C 0.4530(5) 0.2022(4) 0.64931(16) 0.0267 1.0000 Uani . . . . . .
C8 C 0.4602(5) 0.2903(4) 0.70725(15) 0.0278 1.0000 Uani . . . . . .
C9 C 0.2820(5) 0.2320(4) 0.74324(17) 0.0268 1.0000 Uani . . . . . .
C10 C 0.0893(5) 0.3231(4) 0.74025(17) 0.0284 1.0000 Uani . . . . . .
C11 C 0.0050(5) 0.3645(4) 0.67900(15) 0.0274 1.0000 Uani . . . . . .
C12 C 0.1408(5) 0.4643(4) 0.64164(16) 0.0246 1.0000 Uani . . . . . .
C13 C 0.2587(5) 0.3845(4) 0.59191(15) 0.0258 1.0000 Uani . . . . . .
C14 C 0.4483(6) 0.4652(4) 0.57146(18) 0.0338 1.0000 Uani . . . . . .
C15 C 0.5458(7) 0.3905(5) 0.51773(18) 0.0441 1.0000 Uani . . . . . .
O16 O 0.2451(4) 0.0889(3) 0.71960(12) 0.0299 1.0000 Uani . . . . . .
O17 O 0.2956(3) 0.2369(3) 0.60873(12) 0.0253 1.0000 Uani . . . . . .
O18 O 0.1324(4) 0.4509(3) 0.77465(12) 0.0322 1.0000 Uani . . . . . .
H31 H 0.7044 -0.0596 0.6119 0.0603 1.0000 Uiso R . . . . .
H32 H 0.7022 -0.1311 0.5433 0.0601 1.0000 Uiso R . . . . .
H41 H 0.3793 -0.1439 0.5465 0.0528 1.0000 Uiso R . . . . .
H52 H 0.2705 -0.1413 0.6538 0.0437 1.0000 Uiso R . . . . .
H51 H 0.1844 -0.0116 0.6142 0.0440 1.0000 Uiso R . . . . .
H61 H 0.5109 0.0107 0.6944 0.0359 1.0000 Uiso R . . . . .
H71 H 0.5820 0.2021 0.6290 0.0318 1.0000 Uiso R . . . . .
H81 H 0.5861 0.2705 0.7275 0.0330 1.0000 Uiso R . . . . .
H82 H 0.4501 0.3943 0.6993 0.0318 1.0000 Uiso R . . . . .
H91 H 0.3181 0.2238 0.7857 0.0315 1.0000 Uiso R . . . . .
H101 H -0.0133 0.2665 0.7617 0.0343 1.0000 Uiso R . . . . .
H112 H -0.1184 0.4164 0.6855 0.0327 1.0000 Uiso R . . . . .
H111 H -0.0222 0.2762 0.6564 0.0332 1.0000 Uiso R . . . . .
H121 H 0.2313 0.5155 0.6690 0.0302 1.0000 Uiso R . . . . .
H131 H 0.1686 0.3812 0.5569 0.0304 1.0000 Uiso R . . . . .
H141 H 0.5418 0.4714 0.6047 0.0404 1.0000 Uiso R . . . . .
H142 H 0.4095 0.5628 0.5586 0.0411 1.0000 Uiso R . . . . .
H152 H 0.6680 0.4398 0.5073 0.0659 1.0000 Uiso R . . . . .
H153 H 0.5738 0.2903 0.5272 0.0657 1.0000 Uiso R . . . . .
H151 H 0.4561 0.3936 0.4844 0.0655 1.0000 Uiso R . . . . .
H181 H 0.0295 0.4966 0.7783 0.0480 1.0000 Uiso R . . . . .

loop_
_atom_site_aniso_label
_atom_site_aniso_U_11
_atom_site_aniso_U_22
_atom_site_aniso_U_33
_atom_site_aniso_U_23
_atom_site_aniso_U_13
_atom_site_aniso_U_12
Br1 0.03130(18) 0.03088(18) 0.0447(2) 0.00119(17) -0.00480(16) 0.00592(16)
C3 0.054(3) 0.044(3) 0.051(3) -0.002(2) 0.009(2) 0.004(2)
C4 0.053(3) 0.030(2) 0.049(2) 0.0019(19) 0.0044(19) 0.004(2)
C5 0.036(2) 0.0262(19) 0.047(2) 0.0023(17) 0.0087(19) -0.0022(17)
C6 0.0211(16) 0.0319(19) 0.037(2) 0.0054(16) 0.0040(15) 0.0029(15)
C7 0.0166(15) 0.0298(17) 0.0336(17) -0.0001(14) 0.0020(14) -0.0004(14)
C8 0.0159(14) 0.0370(18) 0.0306(17) 0.0008(14) -0.0001(14) 0.0008(15)
C9 0.0193(16) 0.0293(19) 0.0319(18) 0.0018(15) 0.0015(14) 0.0014(14)
C10 0.0179(16) 0.0359(19) 0.0315(18) -0.0014(15) 0.0036(14) -0.0022(14)
C11 0.0165(14) 0.0317(17) 0.0341(16) -0.0018(13) -0.0000(13) -0.0023(15)
C12 0.0202(16) 0.0216(17) 0.0320(18) 0.0000(14) -0.0045(14) 0.0050(13)
C13 0.0246(15) 0.0215(15) 0.0313(17) 0.0011(15) -0.0010(12) -0.0043(14)
C14 0.0311(19) 0.0344(19) 0.0359(19) 0.0028(16) 0.0047(17) -0.0068(17)
C15 0.047(2) 0.045(2) 0.041(2) 0.0016(19) 0.0163(18) 0.002(2)
O16 0.0233(12) 0.0277(14) 0.0386(14) 0.0026(11) 0.0083(10) -0.0007(10)
O17 0.0213(11) 0.0212(11) 0.0333(13) -0.0005(10) -0.0011(11) -0.0002(9)
O18 0.0207(12) 0.0413(15) 0.0347(14) -0.0064(12) 0.0011(11) 0.0025(11)

loop_
_atom_type_symbol
_atom_type_scat_dispersion_real
_atom_type_scat_dispersion_imag
_atom_type_scat_Cromer_Mann_a1
_atom_type_scat_Cromer_Mann_b1
_atom_type_scat_Cromer_Mann_a2
_atom_type_scat_Cromer_Mann_b2
_atom_type_scat_Cromer_Mann_a3
_atom_type_scat_Cromer_Mann_b3
_atom_type_scat_Cromer_Mann_a4
_atom_type_scat_Cromer_Mann_b4
_atom_type_scat_Cromer_Mann_c
_atom_type_scat_source
C 0.0181 0.0091 2.3100 20.8439 1.0200 10.2075 1.5886 0.5687 0.8650 51.6512 0.2156 'International Tables Vol C 4.2.6.8 and 6.1.1.4'
H 0.0000 0.0000 0.4930 10.5109 0.3229 26.1257 0.1402 3.1424 0.0408 57.7998 0.0030 'International Tables Vol C 4.2.6.8 and 6.1.1.4'
Br -0.6763 1.2805 17.1789 2.1723 5.2358 16.5796 5.6377 0.2609 3.9851 41.4328 2.9557 'International Tables Vol C 4.2.6.8 and 6.1.1.4'
O 0.0492 0.0322 3.0485 13.2771 2.2868 5.7011 1.5463 0.3239 0.8670 32.9089 0.2508 'International Tables Vol C 4.2.6.8 and 6.1.1.4'

loop_
_geom_angle_atom_site_label_1
_geom_angle_site_symmetry_1
_geom_angle_atom_site_label_2
_geom_angle_site_symmetry_2
_geom_angle_atom_site_label_3
_geom_angle_site_symmetry_3
_geom_angle
_geom_angle_publ_flag
C4 . C3 . H31 . 118.4 no
C4 . C3 . H32 . 119.0 no
H31 . C3 . H32 . 122.6 no
C3 . C4 . C5 . 127.7(5) yes
C3 . C4 . H41 . 115.0 no
C5 . C4 . H41 . 117.4 no
C4 . C5 . C6 . 115.4(4) yes
C4 . C5 . H52 . 106.7 no
C6 . C5 . H52 . 107.9 no
C4 . C5 . H51 . 108.7 no
C6 . C5 . H51 . 107.8 no
H52 . C5 . H51 . 110.3 no
C5 . C6 . C7 . 117.0(3) yes
C5 . C6 . O16 . 108.0(3) yes
C7 . C6 . O16 . 102.7(3) yes
C5 . C6 . H61 . 110.2 no
C7 . C6 . H61 . 109.4 no
O16 . C6 . H61 . 109.0 no
C6 . C7 . C8 . 99.8(3) yes
C6 . C7 . O17 . 104.7(3) yes
C8 . C7 . O17 . 116.3(3) yes
C6 . C7 . H71 . 113.0 no
C8 . C7 . H71 . 111.6 no
O17 . C7 . H71 . 110.8 no
C7 . C8 . C9 . 103.5(3) yes
C7 . C8 . H81 . 108.8 no
C9 . C8 . H81 . 111.2 no
C7 . C8 . H82 . 111.4 no
C9 . C8 . H82 . 112.6 no
H81 . C8 . H82 . 109.2 no
C8 . C9 . C10 . 115.9(3) yes
C8 . C9 . O16 . 105.1(3) yes
C10 . C9 . O16 . 109.9(3) yes
C8 . C9 . H91 . 110.1 no
C10 . C9 . H91 . 106.8 no
O16 . C9 . H91 . 109.0 no
C9 . C10 . C11 . 118.9(3) yes
C9 . C10 . O18 . 104.8(3) yes
C11 . C10 . O18 . 110.4(3) yes
C9 . C10 . H101 . 105.8 no
C11 . C10 . H101 . 108.2 no
O18 . C10 . H101 . 108.2 no
C10 . C11 . C12 . 114.7(3) yes
C10 . C11 . H112 . 107.7 no
C12 . C11 . H112 . 106.8 no
C10 . C11 . H111 . 109.0 no
C12 . C11 . H111 . 109.1 no
H112 . C11 . H111 . 109.4 no
C11 . C12 . Br1 . 109.9(2) yes
C11 . C12 . C13 . 113.9(3) yes
Br1 . C12 . C13 . 107.1(2) yes
C11 . C12 . H121 . 108.2 no
Br1 . C12 . H121 . 106.1 no
C13 . C12 . H121 . 111.3 no
C12 . C13 . C14 . 113.8(3) yes
C12 . C13 . O17 . 110.5(3) yes
C14 . C13 . O17 . 113.2(3) yes
C12 . C13 . H131 . 105.9 no
C14 . C13 . H131 . 106.4 no
O17 . C13 . H131 . 106.5 no
C13 . C14 . C15 . 111.5(3) yes
C13 . C14 . H141 . 109.4 no
C15 . C14 . H141 . 110.6 no
C13 . C14 . H142 . 108.2 no
C15 . C14 . H142 . 107.3 no
H141 . C14 . H142 . 109.9 no
C14 . C15 . H152 . 109.8 no
C14 . C15 . H153 . 109.9 no
H152 . C15 . H153 . 109.9 no
C14 . C15 . H151 . 109.4 no
H152 . C15 . H151 . 109.1 no
H153 . C15 . H151 . 108.8 no
C6 . O16 . C9 . 110.0(3) yes
C13 . O17 . C7 . 120.5(3) yes
C10 . O18 . H181 . 108.0 no

loop_
_geom_bond_atom_site_label_1
_geom_bond_site_symmetry_1
_geom_bond_atom_site_label_2
_geom_bond_site_symmetry_2
_geom_bond_distance
_geom_bond_publ_flag
Br1 . C12 . 1.979(3) yes
C3 . C4 . 1.297(7) yes
C3 . H31 . 0.945 no
C3 . H32 . 0.953 no
C4 . C5 . 1.515(6) yes
C4 . H41 . 0.939 no
C5 . C6 . 1.514(6) yes
C5 . H52 . 0.957 no
C5 . H51 . 0.979 no
C6 . C7 . 1.531(5) yes
C6 . O16 . 1.458(4) yes
C6 . H61 . 0.961 no
C7 . C8 . 1.524(5) yes
C7 . O17 . 1.421(4) yes
C7 . H71 . 0.972 no
C8 . C9 . 1.529(5) yes
C8 . H81 . 0.970 no
C8 . H82 . 0.973 no
C9 . C10 . 1.534(5) yes
C9 . O16 . 1.437(5) yes
C9 . H91 . 0.980 no
C10 . C11 . 1.523(5) yes
C10 . O18 . 1.431(5) yes
C10 . H101 . 0.983 no
C11 . C12 . 1.534(5) yes
C11 . H112 . 0.961 no
C11 . H111 . 0.972 no
C12 . C13 . 1.543(5) yes
C12 . H121 . 0.978 no
C13 . C14 . 1.534(5) yes
C13 . O17 . 1.428(4) yes
C13 . H131 . 0.984 no
C14 . C15 . 1.525(5) yes
C14 . H141 . 0.969 no
C14 . H142 . 0.975 no
C15 . H152 . 0.960 no
C15 . H153 . 0.962 no
C15 . H151 . 0.954 no
O18 . H181 . 0.807 no

loop_
_geom_hbond_atom_site_label_D
_geom_hbond_site_symmetry_D
_geom_hbond_atom_site_label_H
_geom_hbond_site_symmetry_H
_geom_hbond_atom_site_label_A
_geom_hbond_site_symmetry_A
_geom_hbond_angle_DHA
_geom_hbond_distance_DH
_geom_hbond_distance_HA
_geom_hbond_distance_DA
_geom_hbond_publ_flag
C6 . H61 . O18 4_646 163 0.96 2.53 3.465(6) yes
O18 . H181 . O16 4_556 172 0.81 2.02 2.819(6) yes
